data_7034037
loop_
_publ_author_name
'Bai, Shi-Qiang'
'Jiang, Lu'
'Young, David James'
'Hor, T. S. Andy'

_publ_section_title
;
 Luminescent [Cu4I4] aggregates and [Cu3I3]-cyclic coordination polymers
 supported by quinolyl-triazoles.
;
_journal_issue 13
_journal_name_full 'Dalton transactions (Cambridge, England : 2003)'
_journal_page_first 6075
_journal_page_last 6081
_journal_paper_doi 10.1039/c4dt03648d
_journal_volume 44
_journal_year 2015
_chemical_formula_sum 'C15 H16 Cu2 I2 N4 O'
_chemical_formula_weight 649.20
_chemical_name_systematic
;
 ?
;
_space_group_crystal_system monoclinic
_space_group_IT_number 15
_space_group_name_Hall '-C 2yc'
_space_group_name_H-M_alt 'C 1 2/c 1'
_symmetry_space_group_name_Hall '-C 2yc'
_symmetry_space_group_name_H-M 'C 1 2/c 1'
_atom_sites_solution_hydrogens geom
_audit_creation_method SHELXL-2014
_audit_update_record
;
2014-11-27 deposited with the CCDC.
2015-02-12 downloaded from the CCDC.
;
_cell_angle_alpha 90
_cell_angle_beta 99.0770(10)
_cell_angle_gamma 90
_cell_formula_units_Z 8
_cell_length_a 44.1285(14)
_cell_length_b 4.23210(10)
_cell_length_c 19.1234(6)
_cell_measurement_reflns_used 9914
_cell_measurement_temperature 110(2)
_cell_measurement_theta_max 30.44
_cell_measurement_theta_min 2.21
_cell_volume 3526.69(18)
_computing_cell_refinement 'Bruker DUO'
_computing_data_collection 'Bruker DUO'
_computing_data_reduction 'Bruker SAINT'
_computing_molecular_graphics 'Bruker SHELXTL'
_computing_publication_material 'Bruker SHELXTL'
_computing_structure_refinement 'Bruker SHELXTL'
_computing_structure_solution 'Bruker SHELXTL'
_diffrn_ambient_temperature 110(2)
_diffrn_measured_fraction_theta_full 1.000
_diffrn_measured_fraction_theta_max 0.997
_diffrn_measurement_device_type 'APEX DUO'
_diffrn_measurement_method 'phi and omega scans'
_diffrn_radiation_type MoK\a
_diffrn_radiation_wavelength 0.71073
_diffrn_reflns_av_R_equivalents 0.0337
_diffrn_reflns_av_unetI/netI 0.0216
_diffrn_reflns_Laue_measured_fraction_full 1.000
_diffrn_reflns_Laue_measured_fraction_max 0.997
_diffrn_reflns_limit_h_max 62
_diffrn_reflns_limit_h_min -62
_diffrn_reflns_limit_k_max 5
_diffrn_reflns_limit_k_min -6
_diffrn_reflns_limit_l_max 27
_diffrn_reflns_limit_l_min -27
_diffrn_reflns_number 40833
_diffrn_reflns_point_group_measured_fraction_full 1.000
_diffrn_reflns_point_group_measured_fraction_max 0.997
_diffrn_reflns_theta_full 25.242
_diffrn_reflns_theta_max 30.528
_diffrn_reflns_theta_min 1.869
_diffrn_source 'sealed tube'
_exptl_absorpt_coefficient_mu 5.924
_exptl_absorpt_correction_T_max 0.7461
_exptl_absorpt_correction_T_min 0.5222
_exptl_absorpt_correction_type multi-scan
_exptl_absorpt_process_details 'SADABS, (Sheldrick 2008)'
_exptl_crystal_colour yellow
_exptl_crystal_density_diffrn 2.445
_exptl_crystal_density_method 'not measured'
_exptl_crystal_description PLATE
_exptl_crystal_F_000 2448
_exptl_crystal_size_max 0.230
_exptl_crystal_size_mid 0.180
_exptl_crystal_size_min 0.050
_refine_diff_density_max 0.829
_refine_diff_density_min -0.727
_refine_diff_density_rms 0.115
_refine_ls_extinction_method none
_refine_ls_goodness_of_fit_ref 1.070
_refine_ls_hydrogen_treatment constr
_refine_ls_matrix_type full
_refine_ls_number_parameters 217
_refine_ls_number_reflns 5350
_refine_ls_number_restraints 0
_refine_ls_restrained_S_all 1.070
_refine_ls_R_factor_all 0.0262
_refine_ls_R_factor_gt 0.0221
_refine_ls_shift/su_max 0.002
_refine_ls_shift/su_mean 0.000
_refine_ls_structure_factor_coef Fsqd
_refine_ls_weighting_details 'w=1/[\s^2^(Fo^2^)+(0.0166P)^2^+9.9182P] where P=(Fo^2^+2Fc^2^)/3'
_refine_ls_weighting_scheme calc
_refine_ls_wR_factor_gt 0.0461
_refine_ls_wR_factor_ref 0.0474
_reflns_Friedel_coverage 0.000
_reflns_number_gt 4831
_reflns_number_total 5350
_reflns_threshold_expression 'I > 2\s(I)'
_cod_data_source_file c4dt03648d1.cif
_cod_data_source_block 7
_cod_depositor_comments 'Adding full bibliography for 7034031--7034037.cif.'
_cod_database_code 7034037
_shelx_space_group_comment
;
The symmetry employed for this shelxl refinement is uniquely defined
by the following loop, which should always be used as a source of
symmetry information in preference to the above space-group names.
They are only intended as comments.
;
_shelx_estimated_absorpt_t_min 0.343
_shelx_estimated_absorpt_t_max 0.756
_shelxl_version_number 2014-3

loop_
_space_group_symop_operation_xyz
'x, y, z'
'-x, y, -z+1/2'
'x+1/2, y+1/2, z'
'-x+1/2, y+1/2, -z+1/2'
'-x, -y, -z'
'x, -y, z-1/2'
'-x+1/2, -y+1/2, -z'
'x+1/2, -y+1/2, z-1/2'

loop_
_atom_site_label
_atom_site_type_symbol
_atom_site_fract_x
_atom_site_fract_y
_atom_site_fract_z
_atom_site_U_iso_or_equiv
_atom_site_adp_type
_atom_site_occupancy
_atom_site_site_symmetry_order
_atom_site_calc_flag
_atom_site_refinement_flags_posn
_atom_site_refinement_flags_adp
Cu1 Cu 0.15378(2) 0.72380(7) 0.46036(2) 0.01461(6) Uani 1 1 d . .
Cu2 Cu 0.09977(2) 0.27063(7) 0.33931(2) 0.01740(6) Uani 1 1 d . .
I1 I 0.16279(2) 0.20899(3) 0.38690(2) 0.01238(4) Uani 1 1 d . .
I2 I 0.08322(2) -0.20938(3) 0.26201(2) 0.01502(4) Uani 1 1 d . .
N1 N 0.16673(4) 0.6832(4) 0.56958(10) 0.0141(4) Uani 1 1 d . .
N2 N 0.09727(4) 0.6874(4) 0.52808(10) 0.0136(4) Uani 1 1 d . .
N3 N 0.10861(4) 0.6108(5) 0.46961(9) 0.0129(3) Uani 1 1 d . .
N4 N 0.08879(4) 0.4159(4) 0.43300(9) 0.0131(3) Uani 1 1 d . .
C1 C 0.21782(5) 0.5206(6) 0.55683(12) 0.0190(5) Uani 1 1 d . .
H1A H 0.2153 0.6123 0.5109 0.023 Uiso 1 1 calc R U
C2 C 0.24492(6) 0.3765(7) 0.58388(13) 0.0242(5) Uani 1 1 d . .
H2A H 0.2614 0.3776 0.5575 0.029 Uiso 1 1 calc R U
C3 C 0.24860(6) 0.2261(6) 0.65064(14) 0.0248(5) Uani 1 1 d . .
H3A H 0.2672 0.1187 0.6678 0.030 Uiso 1 1 calc R U
C4 C 0.22551(6) 0.2346(6) 0.69051(13) 0.0225(5) Uani 1 1 d . .
H4A H 0.2281 0.1320 0.7352 0.027 Uiso 1 1 calc R U
C5 C 0.19764(5) 0.3957(6) 0.66568(11) 0.0167(4) Uani 1 1 d . .
C6 C 0.19356(5) 0.5332(5) 0.59707(11) 0.0144(4) Uani 1 1 d . .
C7 C 0.17417(6) 0.4295(6) 0.70678(12) 0.0196(5) Uani 1 1 d . .
H7A H 0.1761 0.3357 0.7524 0.024 Uiso 1 1 calc R U
C8 C 0.14854(5) 0.5989(6) 0.68045(11) 0.0170(4) Uani 1 1 d . .
H8A H 0.1330 0.6355 0.7086 0.020 Uiso 1 1 calc R U
C9 C 0.14551(5) 0.7184(5) 0.61107(12) 0.0141(4) Uani 1 1 d . .
C10 C 0.11642(5) 0.8896(6) 0.57996(11) 0.0160(4) Uani 1 1 d . .
H10A H 0.1048 0.9480 0.6183 0.019 Uiso 1 1 calc R U
H10B H 0.1217 1.0863 0.5566 0.019 Uiso 1 1 calc R U
C11 C 0.07000(5) 0.5448(6) 0.52953(11) 0.0151(4) Uani 1 1 d . .
H11A H 0.0574 0.5607 0.5653 0.018 Uiso 1 1 calc R U
C12 C 0.06450(5) 0.3712(5) 0.46781(11) 0.0137(4) Uani 1 1 d . .
C13 C 0.03758(5) 0.1785(6) 0.43584(12) 0.0161(4) Uani 1 1 d . .
H13A H 0.0263 0.1050 0.4736 0.019 Uiso 1 1 calc R U
H13B H 0.0448 -0.0099 0.4125 0.019 Uiso 1 1 calc R U
C14 C 0.01590(5) 0.3728(6) 0.38109(13) 0.0195(5) Uani 1 1 d . .
H14A H 0.0060 0.5388 0.4062 0.023 Uiso 1 1 calc R U
H14B H 0.0282 0.4794 0.3490 0.023 Uiso 1 1 calc R U
C15 C -0.00878(6) 0.1788(6) 0.33726(12) 0.0198(5) Uani 1 1 d . .
H15A H -0.0207 0.3130 0.3003 0.024 Uiso 1 1 calc R U
H15B H 0.0007 0.0049 0.3136 0.024 Uiso 1 1 calc R U
O1 O -0.02873(4) 0.0515(5) 0.38239(9) 0.0230(4) Uani 1 1 d . .
H1B H -0.0423 -0.0593 0.3583 0.035 Uiso 1 1 calc R U

loop_
_atom_site_aniso_label
_atom_site_aniso_U_11
_atom_site_aniso_U_22
_atom_site_aniso_U_33
_atom_site_aniso_U_23
_atom_site_aniso_U_13
_atom_site_aniso_U_12
Cu1 0.01587(14) 0.01555(14) 0.01259(12) 0.00173(10) 0.00280(10) -0.00099(10)
Cu2 0.02149(15) 0.01709(14) 0.01365(13) -0.00264(10) 0.00286(11) -0.00016(11)
I1 0.01299(7) 0.01171(7) 0.01267(6) 0.00094(5) 0.00272(5) 0.00037(5)
I2 0.01839(8) 0.01193(7) 0.01354(7) -0.00024(5) -0.00116(5) 0.00142(5)
N1 0.0150(9) 0.0141(9) 0.0129(8) -0.0007(7) 0.0012(7) -0.0011(7)
N2 0.0139(9) 0.0145(9) 0.0121(8) -0.0019(7) 0.0014(7) 0.0013(7)
N3 0.0122(9) 0.0148(9) 0.0116(8) -0.0006(7) 0.0015(7) 0.0010(7)
N4 0.0117(9) 0.0126(9) 0.0144(8) -0.0002(7) 0.0005(7) -0.0005(7)
C1 0.0163(11) 0.0266(13) 0.0138(10) -0.0039(9) 0.0013(8) -0.0004(9)
C2 0.0150(11) 0.0354(15) 0.0216(12) -0.0081(10) 0.0016(9) 0.0014(10)
C3 0.0201(12) 0.0288(14) 0.0226(12) -0.0058(10) -0.0054(10) 0.0063(10)
C4 0.0236(13) 0.0232(13) 0.0184(11) -0.0002(9) -0.0035(9) 0.0031(10)
C5 0.0196(11) 0.0153(11) 0.0140(10) -0.0027(8) -0.0013(8) 0.0001(9)
C6 0.0141(10) 0.0149(10) 0.0133(9) -0.0034(8) -0.0004(8) -0.0018(8)
C7 0.0240(13) 0.0223(12) 0.0121(10) 0.0010(8) 0.0017(9) -0.0009(10)
C8 0.0185(11) 0.0211(12) 0.0123(9) -0.0023(8) 0.0047(8) -0.0016(9)
C9 0.0128(10) 0.0139(10) 0.0151(10) -0.0042(8) 0.0008(8) -0.0007(8)
C10 0.0157(11) 0.0163(11) 0.0150(10) -0.0057(8) -0.0008(8) 0.0008(8)
C11 0.0122(10) 0.0188(11) 0.0149(10) 0.0011(8) 0.0041(8) 0.0011(8)
C12 0.0124(10) 0.0129(10) 0.0159(9) 0.0020(8) 0.0029(8) 0.0019(8)
C13 0.0141(10) 0.0158(11) 0.0181(10) 0.0005(8) 0.0011(8) -0.0010(8)
C14 0.0154(11) 0.0175(11) 0.0242(11) 0.0007(9) -0.0010(9) 0.0014(9)
C15 0.0154(11) 0.0250(13) 0.0180(11) -0.0017(9) -0.0007(9) -0.0006(9)
O1 0.0156(8) 0.0322(10) 0.0215(8) -0.0063(7) 0.0036(7) -0.0051(7)

loop_
_atom_type_symbol
_atom_type_description
_atom_type_scat_dispersion_real
_atom_type_scat_dispersion_imag
_atom_type_scat_source
C C 0.0033 0.0016 'International Tables Vol C Tables 4.2.6.8 and 6.1.1.4'
H H 0.0000 0.0000 'International Tables Vol C Tables 4.2.6.8 and 6.1.1.4'
N N 0.0061 0.0033 'International Tables Vol C Tables 4.2.6.8 and 6.1.1.4'
O O 0.0106 0.0060 'International Tables Vol C Tables 4.2.6.8 and 6.1.1.4'
Cu Cu 0.3201 1.2651 'International Tables Vol C Tables 4.2.6.8 and 6.1.1.4'
I I -0.4742 1.8119 'International Tables Vol C Tables 4.2.6.8 and 6.1.1.4'

loop_
_geom_angle_atom_site_label_1
_geom_angle_atom_site_label_2
_geom_angle_atom_site_label_3
_geom_angle
_geom_angle_site_symmetry_1
_geom_angle_site_symmetry_3
N1 Cu1 N3 90.62(7) . .
N1 Cu1 I1 125.15(5) . 1_565
N3 Cu1 I1 117.72(5) . 1_565
N1 Cu1 I1 114.97(5) . .
N3 Cu1 I1 94.68(5) . .
I1 Cu1 I1 108.617(11) 1_565 .
N4 Cu2 I2 131.94(6) . .
N4 Cu2 I2 98.97(5) . 1_565
I2 Cu2 I2 107.786(11) . 1_565
N4 Cu2 I1 96.01(5) . .
I2 Cu2 I1 107.045(11) . .
I2 Cu2 I1 115.154(12) 1_565 .
Cu1 I1 Cu1 108.618(11) 1_545 .
Cu1 I1 Cu2 91.197(10) 1_545 .
Cu1 I1 Cu2 82.621(9) . .
Cu2 I2 Cu2 107.786(11) . 1_545
C9 N1 C6 118.03(19) . .
C9 N1 Cu1 118.81(15) . .
C6 N1 Cu1 120.37(15) . .
N3 N2 C11 111.21(18) . .
N3 N2 C10 117.04(18) . .
C11 N2 C10 131.66(19) . .
N4 N3 N2 106.93(17) . .
N4 N3 Cu1 131.38(14) . .
N2 N3 Cu1 120.35(14) . .
N3 N4 C12 109.54(18) . .
N3 N4 Cu2 115.35(14) . .
C12 N4 Cu2 135.05(15) . .
C2 C1 C6 120.1(2) . .
C2 C1 H1A 119.9 . .
C6 C1 H1A 119.9 . .
C1 C2 C3 120.7(2) . .
C1 C2 H2A 119.6 . .
C3 C2 H2A 119.6 . .
C4 C3 C2 120.2(2) . .
C4 C3 H3A 119.9 . .
C2 C3 H3A 119.9 . .
C3 C4 C5 120.6(2) . .
C3 C4 H4A 119.7 . .
C5 C4 H4A 119.7 . .
C7 C5 C6 118.6(2) . .
C7 C5 C4 122.6(2) . .
C6 C5 C4 118.8(2) . .
N1 C6 C1 119.4(2) . .
N1 C6 C5 121.3(2) . .
C1 C6 C5 119.4(2) . .
C8 C7 C5 119.2(2) . .
C8 C7 H7A 120.4 . .
C5 C7 H7A 120.4 . .
C7 C8 C9 119.1(2) . .
C7 C8 H8A 120.5 . .
C9 C8 H8A 120.5 . .
N1 C9 C8 123.5(2) . .
N1 C9 C10 117.0(2) . .
C8 C9 C10 119.5(2) . .
N2 C10 C9 110.37(18) . .
N2 C10 H10A 109.6 . .
C9 C10 H10A 109.6 . .
N2 C10 H10B 109.6 . .
C9 C10 H10B 109.6 . .
H10A C10 H10B 108.1 . .
N2 C11 C12 104.92(19) . .
N2 C11 H11A 127.5 . .
C12 C11 H11A 127.5 . .
N4 C12 C11 107.39(19) . .
N4 C12 C13 120.90(19) . .
C11 C12 C13 131.6(2) . .
C12 C13 C14 110.87(19) . .
C12 C13 H13A 109.5 . .
C14 C13 H13A 109.5 . .
C12 C13 H13B 109.5 . .
C14 C13 H13B 109.5 . .
H13A C13 H13B 108.1 . .
C15 C14 C13 113.8(2) . .
C15 C14 H14A 108.8 . .
C13 C14 H14A 108.8 . .
C15 C14 H14B 108.8 . .
C13 C14 H14B 108.8 . .
H14A C14 H14B 107.7 . .
O1 C15 C14 109.18(19) . .
O1 C15 H15A 109.8 . .
C14 C15 H15A 109.8 . .
O1 C15 H15B 109.8 . .
C14 C15 H15B 109.8 . .
H15A C15 H15B 108.3 . .
C15 O1 H1B 109.5 . .

loop_
_geom_bond_atom_site_label_1
_geom_bond_atom_site_label_2
_geom_bond_distance
_geom_bond_site_symmetry_2
Cu1 N1 2.0837(18) .
Cu1 N3 2.0841(19) .
Cu1 I1 2.5543(3) 1_565
Cu1 I1 2.6561(3) .
Cu2 N4 2.0240(18) .
Cu2 I2 2.5503(3) .
Cu2 I2 2.6870(3) 1_565
Cu2 I1 2.7986(3) .
I1 Cu1 2.5542(3) 1_545
I2 Cu2 2.6870(3) 1_545
N1 C9 1.328(3) .
N1 C6 1.373(3) .
N2 N3 1.335(2) .
N2 C11 1.350(3) .
N2 C10 1.472(3) .
N3 N4 1.320(2) .
N4 C12 1.361(3) .
C1 C2 1.369(3) .
C1 C6 1.414(3) .
C1 H1A 0.9500 .
C2 C3 1.413(4) .
C2 H2A 0.9500 .
C3 C4 1.366(4) .
C3 H3A 0.9500 .
C4 C5 1.421(3) .
C4 H4A 0.9500 .
C5 C7 1.403(3) .
C5 C6 1.421(3) .
C7 C8 1.366(3) .
C7 H7A 0.9500 .
C8 C9 1.406(3) .
C8 H8A 0.9500 .
C9 C10 1.512(3) .
C10 H10A 0.9900 .
C10 H10B 0.9900 .
C11 C12 1.379(3) .
C11 H11A 0.9500 .
C12 C13 1.491(3) .
C13 C14 1.540(3) .
C13 H13A 0.9900 .
C13 H13B 0.9900 .
C14 C15 1.508(3) .
C14 H14A 0.9900 .
C14 H14B 0.9900 .
C15 O1 1.432(3) .
C15 H15A 0.9900 .
C15 H15B 0.9900 .
O1 H1B 0.8400 .

loop_
_geom_torsion_atom_site_label_1
_geom_torsion_atom_site_label_2
_geom_torsion_atom_site_label_3
_geom_torsion_atom_site_label_4
_geom_torsion
C11 N2 N3 N4 -0.4(2)
C10 N2 N3 N4 176.38(18)
C11 N2 N3 Cu1 -168.63(15)
C10 N2 N3 Cu1 8.1(2)
N2 N3 N4 C12 0.8(2)
Cu1 N3 N4 C12 167.21(15)
N2 N3 N4 Cu2 178.26(13)
Cu1 N3 N4 Cu2 -15.3(2)
C6 C1 C2 C3 2.9(4)
C1 C2 C3 C4 -2.9(4)
C2 C3 C4 C5 -0.3(4)
C3 C4 C5 C7 -175.5(2)
C3 C4 C5 C6 3.3(4)
C9 N1 C6 C1 -173.6(2)
Cu1 N1 C6 C1 25.6(3)
C9 N1 C6 C5 5.2(3)
Cu1 N1 C6 C5 -155.66(17)
C2 C1 C6 N1 178.9(2)
C2 C1 C6 C5 0.1(4)
C7 C5 C6 N1 -3.2(3)
C4 C5 C6 N1 178.0(2)
C7 C5 C6 C1 175.6(2)
C4 C5 C6 C1 -3.2(3)
C6 C5 C7 C8 -1.5(3)
C4 C5 C7 C8 177.3(2)
C5 C7 C8 C9 3.9(4)
C6 N1 C9 C8 -2.7(3)
Cu1 N1 C9 C8 158.44(18)
C6 N1 C9 C10 178.91(19)
Cu1 N1 C9 C10 -19.9(3)
C7 C8 C9 N1 -1.9(4)
C7 C8 C9 C10 176.4(2)
N3 N2 C10 C9 -65.0(2)
C11 N2 C10 C9 111.0(3)
N1 C9 C10 N2 73.2(3)
C8 C9 C10 N2 -105.3(2)
N3 N2 C11 C12 -0.1(2)
C10 N2 C11 C12 -176.3(2)
N3 N4 C12 C11 -0.9(2)
Cu2 N4 C12 C11 -177.64(16)
N3 N4 C12 C13 175.76(19)
Cu2 N4 C12 C13 -1.0(3)
N2 C11 C12 N4 0.6(2)
N2 C11 C12 C13 -175.5(2)
N4 C12 C13 C14 -80.2(3)
C11 C12 C13 C14 95.5(3)
C12 C13 C14 C15 169.7(2)
C13 C14 C15 O1 64.8(3)
